data_7102920
loop_
_publ_author_name
'Ni, Chengbao'
'Ellis, Bobby D'
'Fettinger, James C'
'Long, Gary J'
'Power, Philip P'

_publ_section_title
;
 Univalent transition metal complexes of arenes stabilized by a bulky
 terphenyl ligand: differences in the stability of Cr(I), Mn(I) or
 Fe(I) complexes.
;
_journal_issue 8
_journal_name_full 'Chemical communications (Cambridge, England)'
_journal_page_first 1014
_journal_page_last 1016
_journal_paper_doi 10.1039/b715027j
_journal_year 2008
_chemical_formula_moiety 'C48 H67 Fe'
_chemical_formula_sum 'C48 H67 Fe'
_chemical_formula_weight 699.87
_chemical_name_systematic
;
?
;
_space_group_IT_number 60
_symmetry_cell_setting orthorhombic
_symmetry_space_group_name_Hall '-P 2n 2ab'
_symmetry_space_group_name_H-M 'P b c n'
_atom_sites_solution_hydrogens geom
_atom_sites_solution_primary direct
_atom_sites_solution_secondary difmap
_audit_creation_method SHELXL-97
_cell_angle_alpha 90.00
_cell_angle_beta 90.00
_cell_angle_gamma 90.00
_cell_formula_units_Z 4
_cell_length_a 22.0866(14)
_cell_length_b 10.9907(7)
_cell_length_c 17.4459(11)
_cell_measurement_reflns_used 3067
_cell_measurement_temperature 90(2)
_cell_measurement_theta_max 25.06
_cell_measurement_theta_min 2.33
_cell_volume 4234.9(5)
_computing_cell_refinement 'Bruker SMART'
_computing_data_collection 'Bruker SMART'
_computing_data_reduction 'Bruker SAINT'
_computing_molecular_graphics 'SHELXTL 5.1, XP (Sheldrick, 1994)'
_computing_publication_material 'WinGX publication routines (Farrugia, 1999)'
_computing_structure_refinement 'SHELXL-97 (Sheldrick, 1997)'
_computing_structure_solution 'SHELXS-97 (Sheldrick, 1990)'
_diffrn_ambient_temperature 90(2)
_diffrn_measured_fraction_theta_full 1.000
_diffrn_measured_fraction_theta_max 1.000
_diffrn_measurement_device_type 'CCD area detector'
_diffrn_measurement_method 'phi and omega scans'
_diffrn_radiation_monochromator graphite
_diffrn_radiation_source 'fine-focus sealed tube'
_diffrn_radiation_type MoK\a
_diffrn_radiation_wavelength 0.71073
_diffrn_reflns_av_R_equivalents 0.1351
_diffrn_reflns_av_sigmaI/netI 0.0606
_diffrn_reflns_limit_h_max 26
_diffrn_reflns_limit_h_min -26
_diffrn_reflns_limit_k_max 13
_diffrn_reflns_limit_k_min -13
_diffrn_reflns_limit_l_max 20
_diffrn_reflns_limit_l_min -20
_diffrn_reflns_number 43524
_diffrn_reflns_theta_full 25.25
_diffrn_reflns_theta_max 25.25
_diffrn_reflns_theta_min 1.84
_exptl_absorpt_coefficient_mu 0.386
_exptl_absorpt_correction_T_max 0.936
_exptl_absorpt_correction_T_min 0.913
_exptl_absorpt_correction_type multi-scan
_exptl_absorpt_process_details 'SADABS 2007/3 (Sheldrick, 2007)'
_exptl_crystal_colour orange
_exptl_crystal_density_diffrn 1.098
_exptl_crystal_density_method 'not measured'
_exptl_crystal_description block
_exptl_crystal_F_000 1524
_exptl_crystal_size_max 0.19
_exptl_crystal_size_mid 0.18
_exptl_crystal_size_min 0.17
_refine_diff_density_max 0.334
_refine_diff_density_min -0.369
_refine_diff_density_rms 0.066
_refine_ls_extinction_method none
_refine_ls_goodness_of_fit_ref 0.998
_refine_ls_hydrogen_treatment constr
_refine_ls_matrix_type full
_refine_ls_number_parameters 231
_refine_ls_number_reflns 3842
_refine_ls_number_restraints 0
_refine_ls_restrained_S_all 0.998
_refine_ls_R_factor_all 0.0961
_refine_ls_R_factor_gt 0.0428
_refine_ls_shift/su_max 0.000
_refine_ls_shift/su_mean 0.000
_refine_ls_structure_factor_coef Fsqd
_refine_ls_weighting_details 'calc w=1/[\s^2^(Fo^2^)+(0.0468P)^2^+5.2199P] where P=(Fo^2^+2Fc^2^)/3'
_refine_ls_weighting_scheme calc
_refine_ls_wR_factor_gt 0.0953
_refine_ls_wR_factor_ref 0.1227
_reflns_number_gt 2357
_reflns_number_total 3842
_reflns_threshold_expression >2sigma(I)
_cod_data_source_file b715027j.txt
_cod_data_source_block pbcn
_cod_depositor_comments
;
The following automatic conversions were performed:
'_symmetry_cell_setting' value 'Orthorhombic' changed to 'orthorhombic'
according to '/home/saulius/struct/CIF-dictionaries/cif_core.dic'
dictionary named 'cif_core.dic' version 2.4.1 from 2010-06-29.

Automatic conversion script
Id: cif_fix_enum 1527 2010-12-29 10:47:43Z saulius 
;
_cod_database_code 7102920

loop_
_symmetry_equiv_pos_as_xyz
'x, y, z'
'-x+1/2, -y+1/2, z+1/2'
'-x, y, -z+1/2'
'x+1/2, -y+1/2, -z'
'-x, -y, -z'
'x-1/2, y-1/2, -z-1/2'
'x, -y, z-1/2'
'-x-1/2, y-1/2, z'

loop_
_atom_site_label
_atom_site_type_symbol
_atom_site_fract_x
_atom_site_fract_y
_atom_site_fract_z
_atom_site_U_iso_or_equiv
_atom_site_adp_type
_atom_site_occupancy
_atom_site_symmetry_multiplicity
_atom_site_calc_flag
_atom_site_refinement_flags
_atom_site_disorder_assembly
_atom_site_disorder_group
C1 C 0.5000 0.2245(3) 0.2500 0.0114(8) Uani 1 2 d S . .
C2 C 0.54897(12) 0.1581(2) 0.21878(16) 0.0115(6) Uani 1 1 d . . .
C3 C 0.55018(13) 0.0307(3) 0.22033(16) 0.0148(6) Uani 1 1 d . . .
C4 C 0.5000 -0.0295(3) 0.2500 0.0152(8) Uani 1 2 d S . .
H4 H 0.5000 -0.1141 0.2500 0.018 Uiso 1 2 calc SR . .
C5 C 0.60399(13) -0.0422(3) 0.19099(17) 0.0176(7) Uani 1 1 d . . .
H5 H 0.6357 0.0155 0.1760 0.021 Uiso 1 1 calc R . .
C6 C 0.58711(14) -0.1175(3) 0.12012(18) 0.0246(8) Uani 1 1 d . . .
H6A H 0.5574 -0.1773 0.1339 0.037 Uiso 1 1 calc R . .
H6B H 0.6226 -0.1576 0.1007 0.037 Uiso 1 1 calc R . .
H6C H 0.5708 -0.0649 0.0814 0.037 Uiso 1 1 calc R . .
C7 C 0.62989(13) -0.1248(3) 0.2533(2) 0.0243(7) Uani 1 1 d . . .
H7A H 0.6397 -0.0770 0.2977 0.037 Uiso 1 1 calc R . .
H7B H 0.6658 -0.1640 0.2345 0.037 Uiso 1 1 calc R . .
H7C H 0.6004 -0.1853 0.2669 0.037 Uiso 1 1 calc R . .
C8 C 0.59983(12) 0.2323(2) 0.18433(16) 0.0123(6) Uani 1 1 d . . .
C9 C 0.59709(12) 0.2687(2) 0.10691(16) 0.0133(6) Uani 1 1 d . . .
C10 C 0.64005(13) 0.3503(3) 0.07900(16) 0.0166(6) Uani 1 1 d . . .
H10 H 0.6376 0.3750 0.0281 0.020 Uiso 1 1 calc R . .
C11 C 0.68647(12) 0.3962(3) 0.12435(16) 0.0148(6) Uani 1 1 d . . .
C12 C 0.69057(13) 0.3531(3) 0.19934(16) 0.0148(6) Uani 1 1 d . . .
H12 H 0.7225 0.3794 0.2300 0.018 Uiso 1 1 calc R . .
C13 C 0.64865(12) 0.2721(2) 0.22997(15) 0.0133(6) Uani 1 1 d . . .
C14 C 0.54867(13) 0.2195(3) 0.05285(16) 0.0162(6) Uani 1 1 d . . .
H14 H 0.5274 0.1538 0.0797 0.019 Uiso 1 1 calc R . .
C15 C 0.50195(15) 0.3167(3) 0.03243(17) 0.0242(7) Uani 1 1 d . . .
H15A H 0.4821 0.3441 0.0782 0.036 Uiso 1 1 calc R . .
H15B H 0.4725 0.2831 -0.0021 0.036 Uiso 1 1 calc R . .
H15C H 0.5219 0.3842 0.0083 0.036 Uiso 1 1 calc R . .
C16 C 0.57654(14) 0.1652(3) -0.02011(17) 0.0247(7) Uani 1 1 d . . .
H16A H 0.5956 0.2286 -0.0493 0.037 Uiso 1 1 calc R . .
H16B H 0.5453 0.1279 -0.0503 0.037 Uiso 1 1 calc R . .
H16C H 0.6062 0.1051 -0.0063 0.037 Uiso 1 1 calc R . .
C17 C 0.73117(13) 0.4909(3) 0.09585(17) 0.0189(7) Uani 1 1 d . . .
H17 H 0.7662 0.4898 0.1304 0.023 Uiso 1 1 calc R . .
C18 C 0.70317(15) 0.6177(3) 0.09979(19) 0.0282(8) Uani 1 1 d . . .
H18A H 0.6689 0.6217 0.0661 0.042 Uiso 1 1 calc R . .
H18B H 0.7327 0.6771 0.0844 0.042 Uiso 1 1 calc R . .
H18C H 0.6904 0.6342 0.1514 0.042 Uiso 1 1 calc R . .
C19 C 0.75418(15) 0.4646(3) 0.01508(17) 0.0253(7) Uani 1 1 d . . .
H19A H 0.7738 0.3867 0.0142 0.038 Uiso 1 1 calc R . .
H19B H 0.7825 0.5265 0.0002 0.038 Uiso 1 1 calc R . .
H19C H 0.7207 0.4643 -0.0200 0.038 Uiso 1 1 calc R . .
C20 C 0.65894(13) 0.2236(3) 0.31075(16) 0.0189(7) Uani 1 1 d . . .
H20 H 0.6252 0.1693 0.3235 0.023 Uiso 1 1 calc R . .
C21 C 0.66090(15) 0.3251(3) 0.37091(17) 0.0271(8) Uani 1 1 d . . .
H21A H 0.6943 0.3784 0.3602 0.041 Uiso 1 1 calc R . .
H21B H 0.6659 0.2900 0.4209 0.041 Uiso 1 1 calc R . .
H21C H 0.6238 0.3704 0.3693 0.041 Uiso 1 1 calc R . .
C22 C 0.71748(14) 0.1489(3) 0.31356(18) 0.0253(8) Uani 1 1 d . . .
H22A H 0.7166 0.0881 0.2741 0.038 Uiso 1 1 calc R . .
H22B H 0.7209 0.1101 0.3627 0.038 Uiso 1 1 calc R . .
H22C H 0.7516 0.2016 0.3057 0.038 Uiso 1 1 calc R . .
C23 C 0.46834(16) 0.5585(3) 0.1800(2) 0.0263(8) Uani 1 1 d . . .
H23 H 0.4475 0.5586 0.1338 0.032 Uiso 1 1 calc R . .
C24 C 0.53228(15) 0.5586(3) 0.1803(2) 0.0252(8) Uani 1 1 d . . .
H24 H 0.5535 0.5589 0.1343 0.030 Uiso 1 1 calc R . .
C25 C 0.56381(14) 0.5584(2) 0.2504(2) 0.0258(7) Uani 1 1 d . . .
H25 H 0.6059 0.5581 0.2507 0.031 Uiso 1 1 calc R . .
Fe1 Fe 0.5000 0.40904(5) 0.2500 0.01598(17) Uani 1 2 d S . .

loop_
_atom_site_aniso_label
_atom_site_aniso_U_11
_atom_site_aniso_U_22
_atom_site_aniso_U_33
_atom_site_aniso_U_23
_atom_site_aniso_U_13
_atom_site_aniso_U_12
C1 0.0148(19) 0.0098(18) 0.0095(18) 0.000 -0.0001(18) 0.000
C2 0.0113(14) 0.0143(15) 0.0089(13) -0.0011(12) -0.0040(11) -0.0006(12)
C3 0.0129(15) 0.0152(15) 0.0162(15) 0.0000(12) -0.0041(12) 0.0007(12)
C4 0.017(2) 0.0053(18) 0.023(2) 0.000 -0.002(2) 0.000
C5 0.0128(15) 0.0111(14) 0.0289(17) -0.0010(13) 0.0037(13) -0.0021(12)
C6 0.0227(17) 0.0199(17) 0.0312(19) -0.0036(14) 0.0062(14) 0.0026(14)
C7 0.0151(15) 0.0166(15) 0.041(2) -0.0002(16) -0.0006(16) 0.0026(12)
C8 0.0103(14) 0.0088(13) 0.0179(16) 0.0001(12) 0.0018(12) 0.0016(11)
C9 0.0129(14) 0.0113(14) 0.0158(15) -0.0014(12) -0.0010(12) 0.0024(12)
C10 0.0194(16) 0.0193(15) 0.0112(15) 0.0027(12) -0.0017(13) 0.0035(13)
C11 0.0125(14) 0.0135(15) 0.0184(15) 0.0008(13) 0.0022(12) 0.0004(12)
C12 0.0126(15) 0.0148(14) 0.0170(16) -0.0021(12) -0.0014(12) 0.0016(12)
C13 0.0149(15) 0.0098(13) 0.0153(16) -0.0015(11) 0.0020(11) 0.0011(12)
C14 0.0163(15) 0.0172(15) 0.0150(16) 0.0013(13) -0.0012(12) -0.0010(13)
C15 0.0221(16) 0.0285(16) 0.0222(16) -0.0073(13) -0.0076(15) 0.0060(16)
C16 0.0228(17) 0.0287(19) 0.0225(17) -0.0095(15) -0.0043(14) 0.0003(14)
C17 0.0173(16) 0.0213(16) 0.0180(16) 0.0062(13) -0.0001(13) -0.0065(13)
C18 0.036(2) 0.0167(17) 0.0318(19) 0.0012(14) 0.0080(16) -0.0075(15)
C19 0.0245(17) 0.0250(17) 0.0266(18) 0.0054(15) 0.0083(15) -0.0022(14)
C20 0.0193(16) 0.0224(16) 0.0149(15) 0.0014(13) -0.0008(13) -0.0053(13)
C21 0.0297(18) 0.035(2) 0.0162(16) -0.0047(15) -0.0004(14) -0.0016(16)
C22 0.0274(19) 0.0280(18) 0.0204(17) 0.0085(15) -0.0062(14) -0.0011(15)
C23 0.038(2) 0.0127(17) 0.028(2) 0.0059(14) -0.0010(16) 0.0040(15)
C24 0.033(2) 0.0125(17) 0.030(2) 0.0018(14) 0.0107(16) -0.0010(15)
C25 0.0272(17) 0.0093(14) 0.0410(19) 0.0009(16) 0.0055(18) -0.0052(12)
Fe1 0.0209(3) 0.0082(3) 0.0189(3) 0.000 0.0032(3) 0.000

loop_
_atom_type_symbol
_atom_type_description
_atom_type_scat_dispersion_real
_atom_type_scat_dispersion_imag
_atom_type_scat_source
C C 0.0033 0.0016 'International Tables Vol C Tables 4.2.6.8 and 6.1.1.4'
H H 0.0000 0.0000 'International Tables Vol C Tables 4.2.6.8 and 6.1.1.4'
Fe Fe 0.3463 0.8444 'International Tables Vol C Tables 4.2.6.8 and 6.1.1.4'

loop_
_geom_angle_atom_site_label_1
_geom_angle_atom_site_label_2
_geom_angle_atom_site_label_3
_geom_angle
_geom_angle_site_symmetry_1
_geom_angle_site_symmetry_3
_geom_angle_publ_flag
C2 C1 C2 117.9(3) 3_655 . ?
C2 C1 Fe1 121.05(17) 3_655 . ?
C2 C1 Fe1 121.05(17) . . ?
C3 C2 C1 121.5(3) . . ?
C3 C2 C8 122.1(3) . . ?
C1 C2 C8 116.4(2) . . ?
C4 C3 C2 117.9(3) . . ?
C4 C3 C5 119.8(3) . . ?
C2 C3 C5 122.3(3) . . ?
C3 C4 C3 123.2(4) 3_655 . ?
C3 C4 H4 118.4 3_655 . ?
C3 C4 H4 118.4 . . ?
C3 C5 C7 111.5(2) . . ?
C3 C5 C6 111.4(2) . . ?
C7 C5 C6 110.1(2) . . ?
C3 C5 H5 107.9 . . ?
C7 C5 H5 107.9 . . ?
C6 C5 H5 107.9 . . ?
C5 C6 H6A 109.5 . . ?
C5 C6 H6B 109.5 . . ?
H6A C6 H6B 109.5 . . ?
C5 C6 H6C 109.5 . . ?
H6A C6 H6C 109.5 . . ?
H6B C6 H6C 109.5 . . ?
C5 C7 H7A 109.5 . . ?
C5 C7 H7B 109.5 . . ?
H7A C7 H7B 109.5 . . ?
C5 C7 H7C 109.5 . . ?
H7A C7 H7C 109.5 . . ?
H7B C7 H7C 109.5 . . ?
C13 C8 C9 119.0(2) . . ?
C13 C8 C2 120.7(2) . . ?
C9 C8 C2 120.1(2) . . ?
C10 C9 C8 119.2(3) . . ?
C10 C9 C14 119.3(2) . . ?
C8 C9 C14 121.4(2) . . ?
C11 C10 C9 122.5(3) . . ?
C11 C10 H10 118.8 . . ?
C9 C10 H10 118.8 . . ?
C10 C11 C12 117.3(3) . . ?
C10 C11 C17 122.8(3) . . ?
C12 C11 C17 119.9(3) . . ?
C13 C12 C11 122.3(3) . . ?
C13 C12 H12 118.8 . . ?
C11 C12 H12 118.8 . . ?
C12 C13 C8 119.4(3) . . ?
C12 C13 C20 118.7(2) . . ?
C8 C13 C20 121.8(2) . . ?
C9 C14 C15 111.7(2) . . ?
C9 C14 C16 111.7(2) . . ?
C15 C14 C16 110.5(2) . . ?
C9 C14 H14 107.6 . . ?
C15 C14 H14 107.6 . . ?
C16 C14 H14 107.6 . . ?
C14 C15 H15A 109.5 . . ?
C14 C15 H15B 109.5 . . ?
H15A C15 H15B 109.5 . . ?
C14 C15 H15C 109.5 . . ?
H15A C15 H15C 109.5 . . ?
H15B C15 H15C 109.5 . . ?
C14 C16 H16A 109.5 . . ?
C14 C16 H16B 109.5 . . ?
H16A C16 H16B 109.5 . . ?
C14 C16 H16C 109.5 . . ?
H16A C16 H16C 109.5 . . ?
H16B C16 H16C 109.5 . . ?
C11 C17 C19 112.9(2) . . ?
C11 C17 C18 110.3(2) . . ?
C19 C17 C18 110.4(3) . . ?
C11 C17 H17 107.6 . . ?
C19 C17 H17 107.6 . . ?
C18 C17 H17 107.6 . . ?
C17 C18 H18A 109.5 . . ?
C17 C18 H18B 109.5 . . ?
H18A C18 H18B 109.5 . . ?
C17 C18 H18C 109.5 . . ?
H18A C18 H18C 109.5 . . ?
H18B C18 H18C 109.5 . . ?
C17 C19 H19A 109.5 . . ?
C17 C19 H19B 109.5 . . ?
H19A C19 H19B 109.5 . . ?
C17 C19 H19C 109.5 . . ?
H19A C19 H19C 109.5 . . ?
H19B C19 H19C 109.5 . . ?
C13 C20 C22 110.1(2) . . ?
C13 C20 C21 112.5(2) . . ?
C22 C20 C21 110.1(2) . . ?
C13 C20 H20 108.0 . . ?
C22 C20 H20 108.0 . . ?
C21 C20 H20 108.0 . . ?
C20 C21 H21A 109.5 . . ?
C20 C21 H21B 109.5 . . ?
H21A C21 H21B 109.5 . . ?
C20 C21 H21C 109.5 . . ?
H21A C21 H21C 109.5 . . ?
H21B C21 H21C 109.5 . . ?
C20 C22 H22A 109.5 . . ?
C20 C22 H22B 109.5 . . ?
H22A C22 H22B 109.5 . . ?
C20 C22 H22C 109.5 . . ?
H22A C22 H22C 109.5 . . ?
H22B C22 H22C 109.5 . . ?
C25 C23 C24 120.1(3) 3_655 . ?
C25 C23 Fe1 71.06(17) 3_655 . ?
C24 C23 Fe1 71.06(19) . . ?
C25 C23 H23 119.9 3_655 . ?
C24 C23 H23 119.9 . . ?
Fe1 C23 H23 130.6 . . ?
C25 C24 C23 119.9(3) . . ?
C25 C24 Fe1 70.95(17) . . ?
C23 C24 Fe1 70.86(19) . . ?
C25 C24 H24 120.1 . . ?
C23 C24 H24 120.1 . . ?
Fe1 C24 H24 130.8 . . ?
C23 C25 C24 120.0(3) 3_655 . ?
C23 C25 Fe1 71.02(17) 3_655 . ?
C24 C25 Fe1 71.11(17) . . ?
C23 C25 H25 120.0 3_655 . ?
C24 C25 H25 120.0 . . ?
Fe1 C25 H25 130.5 . . ?
C1 Fe1 C23 139.43(9) . 3_655 ?
C1 Fe1 C23 139.43(9) . . ?
C23 Fe1 C23 81.13(18) 3_655 . ?
C1 Fe1 C25 139.35(8) . 3_655 ?
C23 Fe1 C25 68.67(13) 3_655 3_655 ?
C23 Fe1 C25 37.92(12) . 3_655 ?
C1 Fe1 C25 139.35(8) . . ?
C23 Fe1 C25 37.92(12) 3_655 . ?
C23 Fe1 C25 68.67(13) . . ?
C25 Fe1 C25 81.31(16) 3_655 . ?
C1 Fe1 C24 139.40(9) . 3_655 ?
C23 Fe1 C24 38.09(11) 3_655 3_655 ?
C23 Fe1 C24 68.50(11) . 3_655 ?
C25 Fe1 C24 37.94(12) 3_655 3_655 ?
C25 Fe1 C24 68.69(12) . 3_655 ?
C1 Fe1 C24 139.40(9) . . ?
C23 Fe1 C24 68.50(11) 3_655 . ?
C23 Fe1 C24 38.09(11) . . ?
C25 Fe1 C24 68.69(12) 3_655 . ?
C25 Fe1 C24 37.94(12) . . ?
C24 Fe1 C24 81.20(17) 3_655 . ?

loop_
_geom_bond_atom_site_label_1
_geom_bond_atom_site_label_2
_geom_bond_distance
_geom_bond_site_symmetry_2
_geom_bond_publ_flag
C1 C2 1.413(3) 3_655 ?
C1 C2 1.413(3) . ?
C1 Fe1 2.029(4) . ?
C2 C3 1.401(4) . ?
C2 C8 1.512(4) . ?
C3 C4 1.391(3) . ?
C3 C5 1.522(4) . ?
C4 C3 1.391(3) 3_655 ?
C4 H4 0.9300 . ?
C5 C7 1.528(4) . ?
C5 C6 1.534(4) . ?
C5 H5 0.9800 . ?
C6 H6A 0.9600 . ?
C6 H6B 0.9600 . ?
C6 H6C 0.9600 . ?
C7 H7A 0.9600 . ?
C7 H7B 0.9600 . ?
C7 H7C 0.9600 . ?
C8 C13 1.410(4) . ?
C8 C9 1.410(4) . ?
C9 C10 1.394(4) . ?
C9 C14 1.525(4) . ?
C10 C11 1.390(4) . ?
C10 H10 0.9300 . ?
C11 C12 1.394(4) . ?
C11 C17 1.518(4) . ?
C12 C13 1.391(4) . ?
C12 H12 0.9300 . ?
C13 C20 1.524(4) . ?
C14 C15 1.528(4) . ?
C14 C16 1.535(4) . ?
C14 H14 0.9800 . ?
C15 H15A 0.9600 . ?
C15 H15B 0.9600 . ?
C15 H15C 0.9600 . ?
C16 H16A 0.9600 . ?
C16 H16B 0.9600 . ?
C16 H16C 0.9600 . ?
C17 C19 1.525(4) . ?
C17 C18 1.527(4) . ?
C17 H17 0.9800 . ?
C18 H18A 0.9600 . ?
C18 H18B 0.9600 . ?
C18 H18C 0.9600 . ?
C19 H19A 0.9600 . ?
C19 H19B 0.9600 . ?
C19 H19C 0.9600 . ?
C20 C22 1.532(4) . ?
C20 C21 1.532(4) . ?
C20 H20 0.9800 . ?
C21 H21A 0.9600 . ?
C21 H21B 0.9600 . ?
C21 H21C 0.9600 . ?
C22 H22A 0.9600 . ?
C22 H22B 0.9600 . ?
C22 H22C 0.9600 . ?
C23 C25 1.406(5) 3_655 ?
C23 C24 1.412(4) . ?
C23 Fe1 2.163(3) . ?
C23 H23 0.9300 . ?
C24 C25 1.407(5) . ?
C24 Fe1 2.166(3) . ?
C24 H24 0.9300 . ?
C25 C23 1.406(5) 3_655 ?
C25 Fe1 2.163(3) . ?
C25 H25 0.9300 . ?
Fe1 C23 2.163(3) 3_655 ?
Fe1 C25 2.163(3) 3_655 ?
Fe1 C24 2.166(3) 3_655 ?

loop_
_geom_torsion_atom_site_label_1
_geom_torsion_atom_site_label_2
_geom_torsion_atom_site_label_3
_geom_torsion_atom_site_label_4
_geom_torsion
_geom_torsion_site_symmetry_1
_geom_torsion_site_symmetry_2
_geom_torsion_site_symmetry_3
_geom_torsion_site_symmetry_4
_geom_torsion_publ_flag
C2 C1 C2 C3 -1.7(2) 3_655 . . . ?
Fe1 C1 C2 C3 178.3(2) . . . . ?
C2 C1 C2 C8 178.7(3) 3_655 . . . ?
Fe1 C1 C2 C8 -1.3(3) . . . . ?
C1 C2 C3 C4 3.4(4) . . . . ?
C8 C2 C3 C4 -177.0(2) . . . . ?
C1 C2 C3 C5 -176.6(2) . . . . ?
C8 C2 C3 C5 3.0(4) . . . . ?
C2 C3 C4 C3 -1.65(19) . . . 3_655 ?
C5 C3 C4 C3 178.3(3) . . . 3_655 ?
C4 C3 C5 C7 -57.7(3) . . . . ?
C2 C3 C5 C7 122.2(3) . . . . ?
C4 C3 C5 C6 65.7(3) . . . . ?
C2 C3 C5 C6 -114.3(3) . . . . ?
C3 C2 C8 C13 -91.0(3) . . . . ?
C1 C2 C8 C13 88.6(3) . . . . ?
C3 C2 C8 C9 92.8(3) . . . . ?
C1 C2 C8 C9 -87.6(3) . . . . ?
C13 C8 C9 C10 -4.8(4) . . . . ?
C2 C8 C9 C10 171.4(3) . . . . ?
C13 C8 C9 C14 174.4(2) . . . . ?
C2 C8 C9 C14 -9.4(4) . . . . ?
C8 C9 C10 C11 1.1(4) . . . . ?
C14 C9 C10 C11 -178.1(3) . . . . ?
C9 C10 C11 C12 2.9(4) . . . . ?
C9 C10 C11 C17 -176.2(3) . . . . ?
C10 C11 C12 C13 -3.2(4) . . . . ?
C17 C11 C12 C13 176.0(3) . . . . ?
C11 C12 C13 C8 -0.5(4) . . . . ?
C11 C12 C13 C20 176.2(3) . . . . ?
C9 C8 C13 C12 4.5(4) . . . . ?
C2 C8 C13 C12 -171.6(3) . . . . ?
C9 C8 C13 C20 -172.0(3) . . . . ?
C2 C8 C13 C20 11.8(4) . . . . ?
C10 C9 C14 C15 -71.8(3) . . . . ?
C8 C9 C14 C15 109.0(3) . . . . ?
C10 C9 C14 C16 52.5(3) . . . . ?
C8 C9 C14 C16 -126.7(3) . . . . ?
C10 C11 C17 C19 -43.6(4) . . . . ?
C12 C11 C17 C19 137.3(3) . . . . ?
C10 C11 C17 C18 80.5(3) . . . . ?
C12 C11 C17 C18 -98.6(3) . . . . ?
C12 C13 C20 C22 -63.3(3) . . . . ?
C8 C13 C20 C22 113.3(3) . . . . ?
C12 C13 C20 C21 60.0(3) . . . . ?
C8 C13 C20 C21 -123.4(3) . . . . ?
C25 C23 C24 C25 0.1(4) 3_655 . . . ?
Fe1 C23 C24 C25 -53.3(3) . . . . ?
C25 C23 C24 Fe1 53.4(3) 3_655 . . . ?
C23 C24 C25 C23 -0.3(4) . . . 3_655 ?
Fe1 C24 C25 C23 -53.5(2) . . . 3_655 ?
C23 C24 C25 Fe1 53.3(3) . . . . ?
C2 C1 Fe1 C23 93.09(19) 3_655 . . 3_655 ?
C2 C1 Fe1 C23 -86.91(19) . . . 3_655 ?
C2 C1 Fe1 C23 -86.91(19) 3_655 . . . ?
C2 C1 Fe1 C23 93.09(19) . . . . ?
C2 C1 Fe1 C25 -27.02(19) 3_655 . . 3_655 ?
C2 C1 Fe1 C25 152.98(19) . . . 3_655 ?
C2 C1 Fe1 C25 152.98(19) 3_655 . . . ?
C2 C1 Fe1 C25 -27.02(19) . . . . ?
C2 C1 Fe1 C24 32.88(19) 3_655 . . 3_655 ?
C2 C1 Fe1 C24 -147.12(19) . . . 3_655 ?
C2 C1 Fe1 C24 -147.12(19) 3_655 . . . ?
C2 C1 Fe1 C24 32.88(19) . . . . ?
C25 C23 Fe1 C1 113.51(18) 3_655 . . . ?
C24 C23 Fe1 C1 -113.7(2) . . . . ?
C25 C23 Fe1 C23 -66.49(18) 3_655 . . 3_655 ?
C24 C23 Fe1 C23 66.3(2) . . . 3_655 ?
C24 C23 Fe1 C25 132.8(3) . . . 3_655 ?
C25 C23 Fe1 C25 -103.7(2) 3_655 . . . ?
C24 C23 Fe1 C25 29.05(19) . . . . ?
C25 C23 Fe1 C24 -29.12(18) 3_655 . . 3_655 ?
C24 C23 Fe1 C24 103.7(2) . . . 3_655 ?
C25 C23 Fe1 C24 -132.8(3) 3_655 . . . ?
C23 C25 Fe1 C1 -113.74(19) 3_655 . . . ?
C24 C25 Fe1 C1 113.69(18) . . . . ?
C24 C25 Fe1 C23 -132.6(3) . . . 3_655 ?
C23 C25 Fe1 C23 103.4(2) 3_655 . . . ?
C24 C25 Fe1 C23 -29.15(19) . . . . ?
C23 C25 Fe1 C25 66.26(18) 3_655 . . 3_655 ?
C24 C25 Fe1 C25 -66.31(18) . . . 3_655 ?
C23 C25 Fe1 C24 29.08(19) 3_655 . . 3_655 ?
C24 C25 Fe1 C24 -103.5(2) . . . 3_655 ?
C23 C25 Fe1 C24 132.6(3) 3_655 . . . ?
C25 C24 Fe1 C1 -113.55(18) . . . . ?
C23 C24 Fe1 C1 113.81(19) . . . . ?
C25 C24 Fe1 C23 29.11(18) . . . 3_655 ?
C23 C24 Fe1 C23 -103.5(2) . . . 3_655 ?
C25 C24 Fe1 C23 132.6(3) . . . . ?
C25 C24 Fe1 C25 103.7(2) . . . 3_655 ?
C23 C24 Fe1 C25 -29.0(2) . . . 3_655 ?
C23 C24 Fe1 C25 -132.6(3) . . . . ?
C25 C24 Fe1 C24 66.45(18) . . . 3_655 ?
C23 C24 Fe1 C24 -66.19(19) . . . 3_655 ?
